data_2310871
loop_
_publ_author_name
'Jack, K.H.'

_publ_section_title
;
 The iron - nitrogen system. The crystal structures of epsilon-phase iron
 nitrides
;
_journal_name_full 'Acta Crystallographica (1,1948-23,1967)'
_journal_page_first 404
_journal_page_last 411
_journal_volume 5
_journal_year 1952
_chemical_formula_sum 'Fe24 N10'
_space_group_IT_number 149
_symmetry_space_group_name_Hall 'P 3 2'
_symmetry_space_group_name_H-M 'P 3 1 2'
_cell_angle_alpha 90
_cell_angle_beta 90
_cell_angle_gamma 120
_cell_formula_units_Z 1
_cell_length_a 9.215
_cell_length_b 9.215
_cell_length_c 4.344
_cell_volume 319.456
_citation_journal_id_ASTM ACCRA9
_cod_data_source_file Jack_ACCRA9_1952_170.cif
_cod_data_source_block Fe24N10
_cod_original_cell_volume 319.4561
_cod_database_code 2310871

loop_
_symmetry_equiv_pos_as_xyz
x,y,z
-y,x-y,z
-x+y,-x,z
-y,-x,-z
x,x-y,-z
-x+y,y,-z

loop_
_atom_site_label
_atom_site_type_symbol
_atom_site_fract_x
_atom_site_fract_y
_atom_site_fract_z
_atom_site_occupancy
_atom_site_U_iso_or_equiv
N1 N 0.3333 0.6667 0.5 1 0.0
Fe3 Fe 0 0.8333 0.25 1 0.0
Fe2 Fe 0.5 0.3333 0.25 1 0.0
N2 N 0.8333 0.1667 0.5 1 0.0
N3 N 0.5 0.5 0 1 0.0
N4 N 0.1667 0.8333 0 1 0.0
Fe4 Fe 0.5 0.8333 0.25 1 0.0
Fe1 Fe 0 0.3333 0.25 1 0.0
